data_4323783
loop_
_publ_author_name
'Michael Pabel'
'Anthony C. Willis'
'S. Bruce Wild'

_publ_contact_author
;
Dr S. B. Wild
Research School of Chemistry
Australian National University
Canberra A.C.T. 0200
Australia
;
_publ_contact_author_email ' willis@rsc3.anu.edu.au '
_publ_contact_author_fax ' 61 6 249 0750 '
_publ_contact_author_phone ' 61 6 249 4236 '
_publ_section_title
;
 First Resolution of a Free Fluorophosphine Chiral at Phosphorus.
 Resolution and Reactions of Free and Coordinated
 (\+-)-Fluorophenylisopropylphosphine
;
_journal_name_full 'Inorganic Chemistry'
_journal_page_first 1244
_journal_page_last 1249
_journal_paper_doi 10.1021/ic950897e
_journal_volume 35
_journal_year 1996
_chemical_formula_moiety 'C23 H28 Cl F N P Pd '
_chemical_formula_structural ' ( Pd Cl (C14 H16 N) (C9 H12 F P) ) '
_chemical_formula_sum 'C23 H28 Cl F N P Pd'
_chemical_formula_weight 510.31
_space_group_IT_number 19
_symmetry_cell_setting orthorhombic
_symmetry_Int_Tables_number 19
_symmetry_space_group_name_Hall 'P 2ac 2ab'
_symmetry_space_group_name_H-M 'P 21 21 21'
_audit_creation_date 'Mon Oct 16 15:07:03 1995'
_audit_creation_method 'from TEXRAY.INF file'
_audit_update_record
;
95.11.03  acw modifies raw texsan cif
;
_cell_angle_alpha 90
_cell_angle_beta 90
_cell_angle_gamma 90
_cell_formula_units_Z 4
_cell_length_a 9.967(2)
_cell_length_b 10.998(4)
_cell_length_c 21.324(3)
_cell_measurement_reflns_used 25
_cell_measurement_temperature 298.2
_cell_measurement_theta_max 18.8
_cell_measurement_theta_min 15.6
_cell_volume 2337.5(10)
_computing_cell_refinement 'MSC/AFC Diffractometer Control'
_computing_data_collection 'MSC/AFC Diffractometer Control'
_computing_data_reduction teXsan
_computing_publication_material teXsan
_computing_structure_refinement teXsan
_computing_structure_solution 'DIRDIF92 (PATTY)'
_diffrn_ambient_temperature 298.2
_diffrn_measurement_device AFC6S
_diffrn_measurement_method 'omega scans'
_diffrn_orient_matrix_UB_11 0.09092
_diffrn_orient_matrix_UB_12 0.03833
_diffrn_orient_matrix_UB_13 0.00180
_diffrn_orient_matrix_UB_21 0.00307
_diffrn_orient_matrix_UB_22 0.00231
_diffrn_orient_matrix_UB_23 -0.04686
_diffrn_orient_matrix_UB_31 -0.04233
_diffrn_orient_matrix_UB_32 0.08242
_diffrn_orient_matrix_UB_33 0.00049
_diffrn_radiation_monochromator graphite
_diffrn_radiation_source 'X-ray tube'
_diffrn_radiation_type MoKalpha
_diffrn_radiation_wavelength 0.7107
_diffrn_reflns_av_R_equivalents 0.00
_diffrn_reflns_limit_h_max 11
_diffrn_reflns_limit_h_min 0
_diffrn_reflns_limit_k_max 13
_diffrn_reflns_limit_k_min 0
_diffrn_reflns_limit_l_max 25
_diffrn_reflns_limit_l_min 0
_diffrn_reflns_number 2385
_diffrn_reflns_theta_max 25.03
_diffrn_standards_decay_% 0.0
_diffrn_standards_interval_count 150
_diffrn_standards_number 3
_exptl_absorpt_coefficient_mu 0.993
_exptl_absorpt_correction_T_max 0.915
_exptl_absorpt_correction_T_min 0.863
_exptl_absorpt_correction_type integration
_exptl_absorpt_process_details Coppens_numerical
_exptl_crystal_colour colorless
_exptl_crystal_density_diffrn 1.450
_exptl_crystal_description block
_exptl_crystal_F_000 1040.00
_exptl_crystal_size_max 0.200
_exptl_crystal_size_mid 0.160
_exptl_crystal_size_min 0.130
_refine_diff_density_max 0.37
_refine_diff_density_min -0.46
_refine_ls_abs_structure_details
;
>From the known chirality of the ligand precursor 
;
_refine_ls_extinction_method none
_refine_ls_goodness_of_fit_obs 2.090
_refine_ls_hydrogen_treatment noref
_refine_ls_matrix_type full
_refine_ls_number_parameters 253
_refine_ls_number_reflns 1528
_refine_ls_number_restraints 0
_refine_ls_R_factor_obs 0.0310
_refine_ls_shift/esd_max 0.0140
_refine_ls_structure_factor_coef F
_refine_ls_weighting_scheme sigma
_refine_ls_wR_factor_obs 0.0200
_reflns_number_observed 1528
_reflns_number_total 2385
_reflns_observed_criterion 3.00
_cod_data_source_file ic950897e_1.cif
_cod_data_source_block MXP3_the_fluoride
_cod_original_cell_volume 2337.3(7)
_cod_original_sg_symbol_Hall ' p 2ac 2ab '
_cod_original_sg_symbol_H-M 'P 21 21 21 '
_cod_original_formula_sum 'C23 H28 Cl F N P Pd '
_cod_database_code 4323783

loop_
_symmetry_equiv_pos_as_xyz
'   +x,   +y,   +z'
'1/2-x,   -y,1/2+z'
'1/2+x,1/2-y,   -z'
'   -x,1/2+y,1/2-z'

loop_
_atom_site_aniso_label
_atom_site_aniso_U_11
_atom_site_aniso_U_22
_atom_site_aniso_U_33
_atom_site_aniso_U_12
_atom_site_aniso_U_13
_atom_site_aniso_U_23
Pd(1) 0.0487(4) 0.0464(4) 0.0409(4) -0.0066(5) 0.0025(5) -0.0007(4)
Cl(1) 0.096(2) 0.092(2) 0.044(1) -0.031(2) 0.010(2) -0.017(1)
P(1) 0.059(2) 0.047(2) 0.043(2) -0.005(2) -0.001(2) -0.003(1)
F(1) 0.113(5) 0.052(3) 0.044(3) -0.017(4) -0.008(4) 0.007(3)
N(1) 0.040(4) 0.053(5) 0.037(5) -0.004(4) 0.011(4) 0.007(4)
C(1) 0.071(8) 0.033(6) 0.080(9) 0.008(6) -0.007(6) -0.005(6)
C(2) 0.071(9) 0.11(1) 0.19(1) 0.028(8) -0.05(1) -0.04(1)
C(3) 0.112(9) 0.066(7) 0.103(9) -0.003(8) -0.024(8) -0.025(9)
C(4) 0.051(7) 0.042(6) 0.053(7) -0.002(5) 0.006(6) -0.005(6)
C(5) 0.053(7) 0.090(9) 0.057(8) 0.001(8) 0.008(7) -0.001(7)
C(6) 0.070(9) 0.10(1) 0.064(8) 0.015(9) 0.009(7) 0.005(7)
C(7) 0.057(8) 0.09(1) 0.11(1) 0.015(8) -0.010(9) -0.011(9)
C(8) 0.053(9) 0.083(9) 0.15(1) -0.004(7) 0.02(1) 0.03(1)
C(9) 0.070(9) 0.065(9) 0.11(1) 0.006(8) 0.002(9) 0.028(8)
C(10) 0.070(9) 0.067(7) 0.076(8) -0.002(7) -0.004(7) 0.015(6)
C(11) 0.056(7) 0.086(8) 0.049(6) -0.016(7) 0.011(6) 0.005(6)
C(12) 0.046(7) 0.054(7) 0.040(6) -0.011(6) 0.000(5) 0.002(5)
C(13) 0.050(6) 0.105(9) 0.053(6) 0.011(8) 0.018(5) 0.018(8)
C(14) 0.035(6) 0.043(6) 0.038(6) -0.001(5) 0.007(5) 0.007(5)
C(15) 0.045(5) 0.042(6) 0.042(5) 0.002(6) 0.004(6) 0.009(5)
C(16) 0.039(6) 0.039(6) 0.063(6) -0.009(5) 0.006(5) 0.001(5)
C(17) 0.046(6) 0.051(6) 0.039(5) 0.003(6) 0.019(5) 0.005(6)
C(18) 0.041(6) 0.051(6) 0.039(5) 0.008(7) 0.003(6) 0.007(5)
C(19) 0.059(7) 0.065(7) 0.043(6) 0.000(8) 0.004(7) -0.002(5)
C(20) 0.059(8) 0.072(8) 0.041(7) 0.003(7) -0.008(6) -0.014(6)
C(21) 0.052(7) 0.054(7) 0.078(8) -0.009(6) -0.004(7) -0.009(7)
C(22) 0.048(7) 0.056(7) 0.061(7) -0.014(6) -0.002(6) -0.006(6)
C(23) 0.040(6) 0.042(6) 0.035(5) 0.000(5) 0.001(5) 0.003(5)

loop_
_atom_site_label
_atom_site_fract_x
_atom_site_fract_y
_atom_site_fract_z
_atom_site_U_iso_or_equiv
_atom_site_thermal_displace_type
_atom_site_calc_flag
_atom_site_calc_attached_atom
Pd(1) 0.36741(7) 0.45770(6) 0.37898(3) 0.0453(2) Uij ? ?
Cl(1) 0.3833(3) 0.4038(2) 0.2703(1) 0.0774(9) Uij ? ?
P(1) 0.2424(3) 0.2935(2) 0.3931(1) 0.0496(9) Uij ? ?
F(1) 0.2248(6) 0.2462(4) 0.4630(2) 0.070(2) Uij ? ?
N(1) 0.4908(7) 0.6138(6) 0.3675(3) 0.043(2) Uij ? ?
C(1) 0.307(1) 0.1556(8) 0.3570(5) 0.061(4) Uij ? ?
C(2) 0.450(1) 0.130(1) 0.3778(8) 0.124(6) Uij ? ?
C(3) 0.2177(10) 0.0433(9) 0.3663(5) 0.094(4) Uij ? ?
C(4) 0.0713(9) 0.3076(8) 0.3693(5) 0.049(3) Uij ? ?
C(5) 0.039(1) 0.369(1) 0.3143(5) 0.067(4) Uij ? ?
C(6) -0.091(1) 0.370(1) 0.2923(5) 0.079(5) Uij ? ?
C(7) -0.190(1) 0.317(1) 0.3245(6) 0.085(5) Uij ? ?
C(8) -0.162(1) 0.257(1) 0.3795(8) 0.094(5) Uij ? ?
C(9) -0.034(1) 0.2503(10) 0.4004(6) 0.080(5) Uij ? ?
C(10) 0.403(1) 0.7212(8) 0.3542(5) 0.071(4) Uij ? ?
C(11) 0.5894(9) 0.6080(9) 0.3161(4) 0.063(4) Uij ? ?
C(12) 0.5564(9) 0.6352(9) 0.4294(4) 0.047(3) Uij ? ?
C(13) 0.6783(9) 0.553(1) 0.4401(4) 0.069(4) Uij ? ?
C(14) 0.4539(8) 0.6106(8) 0.4797(4) 0.039(3) Uij ? ?
C(15) 0.3581(9) 0.5234(7) 0.4669(3) 0.043(3) Uij ? ?
C(16) 0.2628(8) 0.4982(7) 0.5135(4) 0.047(3) Uij ? ?
C(17) 0.2680(8) 0.5523(9) 0.5715(4) 0.045(3) Uij ? ?
C(18) 0.367(1) 0.6381(8) 0.5856(4) 0.044(3) Uij ? ?
C(19) 0.375(1) 0.6924(8) 0.6462(4) 0.056(3) Uij ? ?
C(20) 0.467(1) 0.7817(9) 0.6573(4) 0.057(4) Uij ? ?
C(21) 0.5546(9) 0.8199(9) 0.6099(5) 0.061(4) Uij ? ?
C(22) 0.5526(9) 0.7631(9) 0.5531(4) 0.055(4) Uij ? ?
C(23) 0.4609(9) 0.6716(8) 0.5388(4) 0.039(3) Uij ? ?
H(1) 0.3107 0.1704 0.3131 0.0799 Uij ? ?
H(2A) 0.4514 0.1141 0.4216 0.1217 Uij ? ?
H(2B) 0.5048 0.1989 0.3691 0.1217 Uij ? ?
H(2C) 0.4839 0.0615 0.3558 0.1217 Uij ? ?
H(3A) 0.2533 -0.0231 0.3431 0.1004 Uij ? ?
H(3B) 0.1295 0.0607 0.3519 0.1004 Uij ? ?
H(3C) 0.2148 0.0227 0.4095 0.1004 Uij ? ?
H(5) 0.1077 0.4101 0.2916 0.0714 Uij ? ?
H(6) -0.1102 0.4086 0.2536 0.0993 Uij ? ?
H(7) -0.2795 0.3198 0.3092 0.0980 Uij ? ?
H(8) -0.2326 0.2212 0.4030 0.1120 Uij ? ?
H(9) -0.0154 0.2050 0.4373 0.0965 Uij ? ?
H(10A) 0.3609 0.7110 0.3146 0.0821 Uij ? ?
H(10B) 0.3369 0.7281 0.3860 0.0821 Uij ? ?
H(10C) 0.4564 0.7929 0.3536 0.0821 Uij ? ?
H(11A) 0.5437 0.5993 0.2772 0.0761 Uij ? ?
H(11B) 0.6471 0.5403 0.3223 0.0761 Uij ? ?
H(11C) 0.6409 0.6807 0.3155 0.0761 Uij ? ?
H(12) 0.5840 0.7178 0.4319 0.0767 Uij ? ?
H(13A) 0.7147 0.5679 0.4805 0.0761 Uij ? ?
H(13B) 0.6515 0.4701 0.4372 0.0767 Uij ? ?
H(13C) 0.7444 0.5692 0.4091 0.0767 Uij ? ?
H(16) 0.1928 0.4422 0.5046 0.0619 Uij ? ?
H(17) 0.2034 0.5312 0.6024 0.0565 Uij ? ?
H(19) 0.3160 0.6667 0.6786 0.0703 Uij ? ?
H(20) 0.4724 0.8181 0.6976 0.0787 Uij ? ?
H(21) 0.6150 0.8852 0.6172 0.0742 Uij ? ?
H(22) 0.6160 0.7867 0.5222 0.0662 Uij ? ?

loop_
_atom_type_symbol
_atom_type_oxidation_number
_atom_type_number_in_cell
_atom_type_scat_dispersion_real
_atom_type_scat_dispersion_imag
_atom_type_scat_source
C 0 92 0.003 0.002 'International Tables'
H 0 112 0.000 0.000 'International Tables'
Cl 0 4 0.148 0.159 'International Tables'
F 0 4 0.017 0.010 'International Tables'
N 0 4 0.006 0.003 'International Tables'
P 0 4 0.102 0.094 'International Tables'
Pd 0 4 -0.999 1.007 'International Tables'

loop_
_geom_angle_atom_site_label_1
_geom_angle_atom_site_label_2
_geom_angle_atom_site_label_3
_geom_angle
_geom_angle_site_symmetry_1
_geom_angle_site_symmetry_2
_geom_angle_site_symmetry_3
_geom_angle_publ_flag
Cl(1) Pd(1) P(1) 88.1(1) ? ? ? yes
Cl(1) Pd(1) N(1) 92.9(2) ? ? ? yes
Cl(1) Pd(1) C(15) 173.2(2) ? ? ? yes
P(1) Pd(1) N(1) 178.4(2) ? ? ? yes
P(1) Pd(1) C(15) 98.1(2) ? ? ? yes
N(1) Pd(1) C(15) 81.0(3) ? ? ? yes
Pd(1) P(1) F(1) 117.1(2) ? ? ? yes
Pd(1) P(1) C(1) 115.0(3) ? ? ? yes
Pd(1) P(1) C(4) 115.3(3) ? ? ? yes
F(1) P(1) C(1) 99.4(4) ? ? ? no
F(1) P(1) C(4) 100.9(4) ? ? ? no
C(1) P(1) C(4) 107.0(5) ? ? ? no
Pd(1) N(1) C(10) 108.8(5) ? ? ? yes
Pd(1) N(1) C(11) 115.9(5) ? ? ? yes
Pd(1) N(1) C(12) 106.2(5) ? ? ? yes
C(10) N(1) C(11) 106.4(7) ? ? ? no
C(10) N(1) C(12) 107.3(7) ? ? ? no
C(11) N(1) C(12) 111.9(7) ? ? ? no
P(1) C(1) C(2) 111.3(8) ? ? ? no
P(1) C(1) C(3) 114.1(7) ? ? ? no
C(2) C(1) C(3) 111.1(8) ? ? ? no
P(1) C(4) C(5) 120.0(7) ? ? ? no
P(1) C(4) C(9) 123.0(8) ? ? ? no
C(5) C(4) C(9) 116.7(9) ? ? ? no
C(4) C(5) C(6) 120.3(10) ? ? ? no
C(5) C(6) C(7) 121(1) ? ? ? no
C(6) C(7) C(8) 119(1) ? ? ? no
C(7) C(8) C(9) 119(1) ? ? ? no
C(4) C(9) C(8) 121(1) ? ? ? no
N(1) C(12) C(13) 112.6(7) ? ? ? no
N(1) C(12) C(14) 107.8(7) ? ? ? yes
C(13) C(12) C(14) 109.0(7) ? ? ? no
C(12) C(14) C(15) 116.9(7) ? ? ? yes
C(12) C(14) C(23) 120.7(8) ? ? ? no
C(15) C(14) C(23) 122.3(8) ? ? ? no
Pd(1) C(15) C(14) 113.7(6) ? ? ? yes
Pd(1) C(15) C(16) 128.3(6) ? ? ? no
C(14) C(15) C(16) 117.8(7) ? ? ? no
C(15) C(16) C(17) 121.8(8) ? ? ? no
C(16) C(17) C(18) 120.7(8) ? ? ? no
C(17) C(18) C(19) 120.9(9) ? ? ? no
C(17) C(18) C(23) 119.4(7) ? ? ? no
C(19) C(18) C(23) 119.7(9) ? ? ? no
C(18) C(19) C(20) 119.6(9) ? ? ? no
C(19) C(20) C(21) 120.7(9) ? ? ? no
C(20) C(21) C(22) 119.7(9) ? ? ? no
C(21) C(22) C(23) 122.4(9) ? ? ? no
C(14) C(23) C(18) 117.9(8) ? ? ? no
C(14) C(23) C(22) 124.3(8) ? ? ? no
C(18) C(23) C(22) 117.8(8) ? ? ? no

loop_
_geom_bond_atom_site_label_1
_geom_bond_atom_site_label_2
_geom_bond_distance
_geom_bond_site_symmetry_1
_geom_bond_site_symmetry_2
_geom_bond_publ_flag
Pd(1) Cl(1) 2.397(2) ? ? yes
Pd(1) P(1) 2.215(3) ? ? yes
Pd(1) N(1) 2.126(7) ? ? yes
Pd(1) C(15) 2.012(7) ? ? yes
P(1) F(1) 1.589(5) ? ? yes
P(1) C(1) 1.82(1) ? ? yes
P(1) C(4) 1.786(10) ? ? yes
N(1) C(10) 1.50(1) ? ? yes
N(1) C(11) 1.47(1) ? ? yes
N(1) C(12) 1.49(1) ? ? yes
C(1) C(2) 1.52(2) ? ? no
C(1) C(3) 1.54(1) ? ? no
C(4) C(5) 1.39(1) ? ? no
C(4) C(9) 1.39(2) ? ? no
C(5) C(6) 1.38(2) ? ? no
C(6) C(7) 1.34(2) ? ? no
C(7) C(8) 1.37(2) ? ? no
C(8) C(9) 1.36(2) ? ? no
C(12) C(13) 1.53(1) ? ? no
C(12) C(14) 1.51(1) ? ? yes
C(14) C(15) 1.38(1) ? ? yes
C(14) C(23) 1.43(1) ? ? no
C(15) C(16) 1.40(1) ? ? no
C(16) C(17) 1.37(1) ? ? no
C(17) C(18) 1.40(1) ? ? no
C(18) C(19) 1.42(1) ? ? no
C(18) C(23) 1.41(1) ? ? no
C(19) C(20) 1.37(1) ? ? no
C(20) C(21) 1.40(1) ? ? no
C(21) C(22) 1.36(1) ? ? no
C(22) C(23) 1.39(1) ? ? no
